data_9007625
loop_
_publ_author_name
'Taylor, M.'
'Ewing, R. C.'

_publ_section_title
;
 The crystal structure of the ThSiO4 polymorphs: huttonite and thorite
;
_journal_name_full 'Acta Crystallographica, Section B'
_journal_page_first 1074
_journal_page_last 1079
_journal_paper_doi 10.1107/S0567740878004951
_journal_volume 34
_journal_year 1978
_chemical_compound_source Synthetic
_chemical_formula_sum 'O4 Si Th'
_chemical_name_mineral Huttonite
_space_group_IT_number 14
_symmetry_space_group_name_Hall '-P 2yn'
_symmetry_space_group_name_H-M 'P 1 21/n 1'
_cell_angle_alpha 90
_cell_angle_beta 104.92
_cell_angle_gamma 90
_cell_length_a 6.784
_cell_length_b 6.974
_cell_length_c 6.500
_cell_formula_units_Z 4
_cell_volume 297.158
_database_code_amcsd 0009634
_exptl_crystal_density_diffrn 7.245
_cod_original_formula_sum 'Th Si O4'
_cod_database_code 9007625

loop_
_space_group_symop_operation_xyz
x,y,z
1/2+x,1/2-y,1/2+z
1/2-x,1/2+y,1/2-z
-x,-y,-z

loop_
_atom_site_aniso_label
_atom_site_aniso_U_11
_atom_site_aniso_U_22
_atom_site_aniso_U_33
_atom_site_aniso_U_12
_atom_site_aniso_U_13
_atom_site_aniso_U_23
Th 0.00631 0.00394 0.00360 -0.00023 0.00125 0.00067

loop_
_atom_site_label
_atom_site_fract_x
_atom_site_fract_y
_atom_site_fract_z
_atom_site_U_iso_or_equiv
Th 0.28280 0.15500 0.09880 0.00469
Si 0.30200 0.16160 0.61170 0.00583
O1 0.39000 0.33880 0.49670 0.00697
O2 0.48030 0.10600 0.82340 0.00621
O3 0.12160 0.21220 0.72450 0.00697
O4 0.24510 0.49760 0.06260 0.01077

loop_
_cod_related_entry_id
_cod_related_entry_database
_cod_related_entry_code
1 AMCSD 0009634
